data_7000115
loop_
_publ_author_name
'Osako, Takao'
'Terada, Shohei'
'Tosha, Takehiko'
'Nagatomo, Shigenori'
'Furutachi, Hideki'
'Fujinami, Shuhei'
'Kitagawa, Teizo'
'Suzuki, Masatatsu'
'Itoh, Shinobu'

_publ_section_title
;
 Structure and dioxygen-reactivity of copper(I) complexes supported by
 bis(6-methylpyridin-2-ylmethyl)amine tridentate ligands.
;
_journal_issue 21
_journal_name_full 'Dalton transactions (Cambridge, England : 2003)'
_journal_page_first 3514
_journal_page_last 3521
_journal_paper_doi 10.1039/b500202h
_journal_year 2005
_chemical_absolute_configuration unk
_chemical_formula_moiety 'C28 H29 Cl Cu N3 O4 '
_chemical_formula_sum 'C28 H29 Cl Cu N3 O4'
_chemical_formula_weight 570.55
_space_group_IT_number 1
_symmetry_cell_setting triclinic
_symmetry_Int_Tables_number 1
_symmetry_space_group_name_Hall 'P 1'
_symmetry_space_group_name_H-M 'P 1'
_cell_angle_alpha 83.77(3)
_cell_angle_beta 88.29(2)
_cell_angle_gamma 75.93(3)
_cell_formula_units_Z 1
_cell_length_a 7.715(4)
_cell_length_b 8.887(6)
_cell_length_c 9.361(6)
_cell_measurement_reflns_used 4139
_cell_measurement_temperature 158.2
_cell_measurement_theta_max 27.5
_cell_measurement_theta_min 3.1
_cell_volume 618.9(7)
_computing_cell_refinement PROCESS-AUTO
_computing_data_collection PROCESS-AUTO
_computing_data_reduction CrystalStructure
_computing_publication_material 'CrystalStructure 3.6.0'
_computing_structure_refinement CRYSTALS
_computing_structure_solution SHELXS97
_diffrn_detector_area_resol_mean 10.00
_diffrn_measured_fraction_theta_full 0.9824
_diffrn_measured_fraction_theta_max 0.9824
_diffrn_measurement_device_type 'Rigaku RAXIS-RAPID'
_diffrn_measurement_method \w
_diffrn_radiation_type 'Mo K\a'
_diffrn_radiation_wavelength 0.7107
_diffrn_reflns_av_R_equivalents 0.050
_diffrn_reflns_limit_h_max 9
_diffrn_reflns_limit_h_min -10
_diffrn_reflns_limit_k_max 11
_diffrn_reflns_limit_k_min -11
_diffrn_reflns_limit_l_max 12
_diffrn_reflns_limit_l_min -12
_diffrn_reflns_number 5544
_diffrn_reflns_theta_full 27.48
_diffrn_reflns_theta_max 27.48
_exptl_absorpt_coefficient_mu 1.032
_exptl_absorpt_correction_T_max 0.902
_exptl_absorpt_correction_T_min 0.459
_exptl_absorpt_correction_type multi-scan
_exptl_absorpt_process_details
;
Higashi, T. (1995). Program for Absorption Correction.
Rigaku Corporation, Tokyo, Japan.
;
_exptl_crystal_colour colorless
_exptl_crystal_density_diffrn 1.531
_exptl_crystal_density_method 'not measured'
_exptl_crystal_description block
_exptl_crystal_F_000 296.00
_exptl_crystal_size_max 0.40
_exptl_crystal_size_mid 0.10
_exptl_crystal_size_min 0.10
_refine_diff_density_max 0.45
_refine_diff_density_min -0.50
_refine_ls_abs_structure_details 'Flack, H. D. (1983), Acta Cryst. A39, 876-881.'
_refine_ls_abs_structure_Flack 0.45(5)
_refine_ls_extinction_method none
_refine_ls_goodness_of_fit_ref 1.098
_refine_ls_hydrogen_treatment refall
_refine_ls_number_parameters 364
_refine_ls_number_reflns 2636
_refine_ls_R_factor_gt 0.0580
_refine_ls_shift/su_max 0.0000
_refine_ls_structure_factor_coef F
_refine_ls_weighting_details 'w = 1/[0.0010Fo^2^ + 3.0000\s(Fo^2^) + 0.1000]'
_refine_ls_weighting_scheme calc
_refine_ls_wR_factor_ref 0.0630
_reflns_number_gt 2384
_reflns_number_total 2660
_reflns_threshold_expression F^2^>2.0\s(F^2^)
_cod_data_source_file b500202h.txt
_cod_data_source_block 2PhePh
_cod_original_cell_volume 618.9(6)
_cod_original_formula_sum 'C28 H29 Cl Cu N3 O4 '
_cod_database_code 7000115

loop_
_symmetry_equiv_pos_site_id
_symmetry_equiv_pos_as_xyz
1 +X,+Y,+Z

loop_
_atom_site_label
_atom_site_type_symbol
_atom_site_fract_x
_atom_site_fract_y
_atom_site_fract_z
_atom_site_U_iso_or_equiv
_atom_site_adp_type
_atom_site_occupancy
_atom_site_symmetry_multiplicity
_atom_site_calc_flag
_atom_site_refinement_flags
_atom_site_disorder_assembly
_atom_site_disorder_group
Cu(1) Cu 0.6265(2) 0.8679(2) 0.4747(3) 0.0339(2) Uani 1.00 1 d . . .
Cl(1) Cl 0.7950(3) 0.2056(3) 0.9618(2) 0.0487(6) Uani 1.00 1 d . . .
O(1) O 0.780(1) 0.199(1) 0.8164(8) 0.114(3) Uani 1.00 1 d . . .
O(2) O 0.9804(9) 0.156(1) 1.000(1) 0.084(3) Uani 1.00 1 d . . .
O(3) O 0.715(2) 0.093(2) 1.027(2) 0.187(7) Uani 1.00 1 d . . .
O(4) O 0.725(1) 0.354(1) 0.985(2) 0.176(6) Uani 1.00 1 d . . .
N(1) N 0.5629(7) 0.8079(7) 0.6987(6) 0.034(1) Uani 1.00 1 d . . .
N(2) N 0.5954(7) 0.6590(6) 0.4466(6) 0.032(1) Uani 1.00 1 d . . .
N(3) N 0.3951(7) 1.0372(7) 0.4916(7) 0.038(2) Uani 1.00 1 d . . .
C(1) C 0.726(1) 0.6447(9) 0.2096(8) 0.045(2) Uani 1.00 1 d . . .
C(2) C 0.6522(9) 0.5716(8) 0.3409(8) 0.038(2) Uani 1.00 1 d . . .
C(3) C 0.6408(9) 0.4194(8) 0.3501(8) 0.043(2) Uani 1.00 1 d . . .
C(4) C 0.572(1) 0.3562(9) 0.471(1) 0.052(2) Uani 1.00 1 d . . .
C(5) C 0.514(1) 0.4465(9) 0.5820(9) 0.046(2) Uani 1.00 1 d . . .
C(6) C 0.5264(8) 0.5968(8) 0.5653(7) 0.034(2) Uani 1.00 1 d . . .
C(7) C 0.4498(9) 0.7044(8) 0.6761(8) 0.041(2) Uani 1.00 1 d . . .
C(8) C 0.353(1) 1.087(1) 0.234(1) 0.061(3) Uani 1.00 1 d . . .
C(9) C 0.291(1) 1.1203(8) 0.3864(8) 0.045(2) Uani 1.00 1 d . . .
C(10) C 0.134(1) 1.229(1) 0.414(1) 0.056(2) Uani 1.00 1 d . . .
C(11) C 0.081(1) 1.247(1) 0.551(1) 0.061(3) Uani 1.00 1 d . . .
C(12) C 0.186(1) 1.1590(9) 0.663(1) 0.051(2) Uani 1.00 1 d . . .
C(13) C 0.3423(9) 1.0516(8) 0.6291(8) 0.039(2) Uani 1.00 1 d . . .
C(14) C 0.465(1) 0.9520(9) 0.7460(8) 0.044(2) Uani 1.00 1 d . . .
C(15) C 0.7150(9) 0.722(1) 0.7896(8) 0.043(2) Uani 1.00 1 d . . .
C(16) C 0.8786(9) 0.7880(9) 0.7736(7) 0.039(2) Uani 1.00 1 d . . .
C(17) C 0.9292(8) 0.8051(8) 0.6162(7) 0.036(2) Uani 1.00 1 d . . .
C(18) C 0.8551(9) 0.9452(8) 0.5370(7) 0.036(2) Uani 1.00 1 d . . .
C(19) C 0.883(1) 0.9669(8) 0.3881(8) 0.043(2) Uani 1.00 1 d . . .
C(20) C 1.000(1) 0.852(1) 0.3240(8) 0.047(2) Uani 1.00 1 d . . .
C(21) C 1.0818(9) 0.7154(8) 0.4016(7) 0.039(2) Uani 1.00 1 d . . .
C(22) C 1.0445(9) 0.6922(8) 0.5468(7) 0.038(2) Uani 1.00 1 d . . .
C(23) C 1.0268(9) 0.6873(9) 0.8689(8) 0.042(2) Uani 1.00 1 d . . .
C(24) C 1.121(1) 0.767(1) 0.9504(9) 0.048(2) Uani 1.00 1 d . . .
C(25) C 1.260(1) 0.681(1) 1.0386(8) 0.055(3) Uani 1.00 1 d . . .
C(26) C 1.311(1) 0.529(1) 1.0486(9) 0.059(3) Uani 1.00 1 d . . .
C(27) C 1.225(1) 0.452(1) 0.9702(9) 0.060(3) Uani 1.00 1 d . . .
C(28) C 1.081(1) 0.532(1) 0.8830(8) 0.052(2) Uani 1.00 1 d . . .
H(1) H 0.6379 0.7312 0.1683 0.055 Uiso 1.00 1 c R . .
H(2) H 0.8277 0.6791 0.2346 0.055 Uiso 1.00 1 c R . .
H(3) H 0.7605 0.5703 0.1421 0.055 Uiso 1.00 1 c R . .
H(4) H 0.6784 0.3592 0.2719 0.051 Uiso 1.00 1 c R . .
H(5) H 0.5668 0.2498 0.4810 0.062 Uiso 1.00 1 c R . .
H(6) H 0.4664 0.4048 0.6679 0.055 Uiso 1.00 1 c R . .
H(7) H 0.4368 0.6442 0.7643 0.049 Uiso 1.00 1 c R . .
H(8) H 0.3360 0.7656 0.6446 0.049 Uiso 1.00 1 c R . .
H(9) H 0.3575 0.9814 0.2221 0.073 Uiso 1.00 1 c R . .
H(10) H 0.4674 1.1067 0.2161 0.073 Uiso 1.00 1 c R . .
H(11) H 0.2691 1.1536 0.1682 0.073 Uiso 1.00 1 c R . .
H(12) H 0.0644 1.2899 0.3366 0.066 Uiso 1.00 1 c R . .
H(13) H -0.0247 1.3218 0.5725 0.073 Uiso 1.00 1 c R . .
H(14) H 0.1506 1.1684 0.7608 0.061 Uiso 1.00 1 c R . .
H(15) H 0.3924 0.9292 0.8253 0.053 Uiso 1.00 1 c R . .
H(16) H 0.5457 1.0080 0.7753 0.053 Uiso 1.00 1 c R . .
H(17) H 0.7492 0.6182 0.7648 0.052 Uiso 1.00 1 c R . .
H(18) H 0.6771 0.7215 0.8872 0.052 Uiso 1.00 1 c R . .
H(19) H 0.8468 0.8893 0.8050 0.047 Uiso 1.00 1 c R . .
H(20) H 0.7915 1.0300 0.5826 0.044 Uiso 1.00 1 c R . .
H(21) H 0.8215 1.0595 0.3330 0.050 Uiso 1.00 1 c R . .
H(22) H 1.0225 0.8668 0.2238 0.055 Uiso 1.00 1 c R . .
H(23) H 1.1652 0.6372 0.3568 0.046 Uiso 1.00 1 c R . .
H(24) H 1.0995 0.5960 0.5999 0.044 Uiso 1.00 1 c R . .
H(25) H 1.0866 0.8779 0.9456 0.058 Uiso 1.00 1 c R . .
H(26) H 1.3224 0.7359 1.0921 0.066 Uiso 1.00 1 c R . .
H(27) H 1.4056 0.4743 1.1109 0.067 Uiso 1.00 1 c R . .
H(28) H 1.2612 0.3412 0.9745 0.068 Uiso 1.00 1 c R . .
H(29) H 1.0193 0.4752 0.8315 0.063 Uiso 1.00 1 c R . .

loop_
_atom_site_aniso_label
_atom_site_aniso_U_11
_atom_site_aniso_U_22
_atom_site_aniso_U_33
_atom_site_aniso_U_12
_atom_site_aniso_U_13
_atom_site_aniso_U_23
Cu(1) 0.0350(5) 0.0307(4) 0.0348(5) -0.0066(3) 0.0012(3) -0.0019(3)
Cl(1) 0.048(1) 0.058(1) 0.040(1) -0.0097(9) 0.0055(9) -0.0132(9)
O(1) 0.111(7) 0.161(9) 0.047(4) 0.017(6) -0.014(4) -0.026(5)
O(2) 0.058(4) 0.078(5) 0.115(6) -0.013(4) -0.028(4) -0.003(4)
O(3) 0.123(9) 0.29(2) 0.15(1) -0.11(1) -0.012(8) 0.11(1)
O(4) 0.109(7) 0.15(1) 0.28(2) 0.014(7) -0.015(9) -0.18(1)
N(1) 0.034(3) 0.036(3) 0.033(3) -0.008(2) 0.002(2) -0.004(2)
N(2) 0.031(3) 0.029(3) 0.038(3) -0.011(2) -0.004(2) 0.000(2)
N(3) 0.033(3) 0.030(3) 0.049(3) -0.004(2) -0.004(3) -0.002(2)
C(1) 0.059(5) 0.046(4) 0.033(4) -0.017(4) 0.001(3) -0.011(3)
C(2) 0.035(3) 0.036(4) 0.039(4) -0.002(3) -0.014(3) -0.004(3)
C(3) 0.040(4) 0.037(4) 0.051(4) -0.006(3) -0.009(3) -0.011(3)
C(4) 0.050(5) 0.027(4) 0.078(6) -0.007(3) -0.020(5) -0.000(4)
C(5) 0.040(4) 0.039(4) 0.058(5) -0.012(3) -0.007(3) 0.007(3)
C(6) 0.024(3) 0.032(3) 0.044(4) -0.003(2) -0.008(3) -0.000(3)
C(7) 0.030(3) 0.042(4) 0.050(4) -0.012(3) 0.003(3) 0.006(3)
C(8) 0.059(5) 0.062(6) 0.062(5) -0.012(4) -0.018(4) 0.003(4)
C(9) 0.048(4) 0.033(4) 0.052(4) -0.007(3) -0.008(4) -0.001(3)
C(10) 0.040(4) 0.039(4) 0.085(6) -0.000(3) -0.016(4) -0.003(4)
C(11) 0.037(4) 0.047(5) 0.098(8) -0.000(3) 0.008(5) -0.032(5)
C(12) 0.034(4) 0.043(4) 0.077(6) -0.010(3) 0.012(4) -0.017(4)
C(13) 0.032(3) 0.035(4) 0.053(4) -0.013(3) 0.002(3) -0.009(3)
C(14) 0.045(4) 0.049(4) 0.038(4) -0.005(3) 0.002(3) -0.014(3)
C(15) 0.038(4) 0.057(5) 0.034(4) -0.012(3) 0.002(3) 0.002(3)
C(16) 0.036(3) 0.052(4) 0.029(3) -0.009(3) -0.003(3) -0.005(3)
C(17) 0.025(3) 0.043(4) 0.038(4) -0.006(3) 0.001(3) -0.001(3)
C(18) 0.036(3) 0.034(4) 0.040(4) -0.013(3) 0.004(3) -0.009(3)
C(19) 0.049(4) 0.036(4) 0.042(4) -0.011(3) 0.004(3) 0.010(3)
C(20) 0.044(4) 0.058(5) 0.035(4) -0.006(4) 0.002(3) -0.005(3)
C(21) 0.036(3) 0.045(4) 0.034(3) -0.003(3) -0.005(3) -0.010(3)
C(22) 0.030(3) 0.043(4) 0.036(4) -0.004(3) -0.000(3) 0.000(3)
C(23) 0.031(3) 0.052(4) 0.037(4) -0.004(3) 0.003(3) 0.001(3)
C(24) 0.041(4) 0.058(5) 0.046(4) -0.012(3) 0.011(3) -0.015(3)
C(25) 0.037(4) 0.091(7) 0.037(4) -0.015(4) 0.001(3) -0.012(4)
C(26) 0.042(4) 0.081(7) 0.046(5) 0.000(4) -0.011(4) 0.004(4)
C(27) 0.059(5) 0.061(6) 0.051(5) -0.001(4) -0.003(4) 0.008(4)
C(28) 0.063(5) 0.051(5) 0.043(4) -0.016(4) -0.009(4) -0.000(3)

loop_
_atom_type_symbol
_atom_type_description
_atom_type_scat_dispersion_real
_atom_type_scat_dispersion_imag
_atom_type_scat_source
C C 0.003 0.002
;
International Tables for Crystallography
(1992, Vol. C, Tables 4.2.6.8 and 6.1.1.4)
;
H H 0.000 0.000
;
International Tables for Crystallography
(1992, Vol. C, Table 6.1.1.4)
;
N N 0.006 0.003
;
International Tables for Crystallography
(1992, Vol. C, Tables 4.2.6.8 and 6.1.1.4)
;
Cu Cu 0.320 1.265
;
International Tables for Crystallography
(1992, Vol. C, Tables 4.2.6.8 and 6.1.1.4)
;
Cl Cl 0.148 0.159
;
International Tables for Crystallography
(1992, Vol. C, Tables 4.2.6.8 and 6.1.1.4)
;
O O 0.011 0.006
;
International Tables for Crystallography
(1992, Vol. C, Tables 4.2.6.8 and 6.1.1.4)
;

loop_
_geom_angle_atom_site_label_1
_geom_angle_atom_site_label_2
_geom_angle_atom_site_label_3
_geom_angle
_geom_angle_publ_flag
_geom_angle_site_symmetry_1
_geom_angle_site_symmetry_2
_geom_angle_site_symmetry_3
N(2) Cu(1) N(1) 84.8(2) ? . . .
N(3) Cu(1) N(1) 81.3(2) ? . . .
Cu(1) N(1) C(7) 98.2(4) ? . . .
Cu(1) N(1) C(14) 104.4(4) ? . . .
Cu(1) N(1) C(15) 115.7(4) ? . . .
C(18) Cu(1) N(1) 91.2(3) ? . . .
N(3) Cu(1) N(2) 115.6(2) ? . . .
Cu(1) N(2) C(2) 129.7(5) ? . . .
Cu(1) N(2) C(6) 110.4(5) ? . . .
C(18) Cu(1) N(2) 131.8(2) ? . . .
Cu(1) N(3) C(9) 127.9(5) ? . . .
Cu(1) N(3) C(13) 112.6(4) ? . . .
C(18) Cu(1) N(3) 111.1(3) ? . . .
Cu(1) C(18) C(17) 93.3(5) ? . . .
Cu(1) C(18) C(19) 83.6(5) ? . . .
Cu(1) C(18) H(20) 96.7819 ? . . .
O(2) Cl(1) O(1) 108.4(6) ? . . .
O(3) Cl(1) O(1) 105.1(8) ? . . .
O(4) Cl(1) O(1) 106.3(8) ? . . .
O(3) Cl(1) O(2) 106.4(6) ? . . .
O(4) Cl(1) O(2) 111.9(7) ? . . .
O(4) Cl(1) O(3) 118.2(9) ? . . .
N(1) C(7) C(6) 111.7(6) ? . . .
C(14) N(1) C(7) 112.6(6) ? . . .
C(15) N(1) C(7) 109.2(6) ? . . .
N(1) C(7) H(8) 108.6739 ? . . .
N(1) C(7) H(7) 109.0970 ? . . .
N(1) C(14) C(13) 111.9(6) ? . . .
C(15) N(1) C(14) 115.4(6) ? . . .
N(1) C(14) H(16) 109.5529 ? . . .
N(1) C(14) H(15) 108.2586 ? . . .
N(1) C(15) C(16) 114.8(6) ? . . .
N(1) C(15) H(17) 108.1730 ? . . .
N(1) C(15) H(18) 108.3050 ? . . .
N(2) C(2) C(1) 118.0(6) ? . . .
C(6) N(2) C(2) 119.2(6) ? . . .
N(2) C(2) C(3) 121.3(7) ? . . .
N(2) C(6) C(7) 117.0(6) ? . . .
N(2) C(6) C(5) 122.4(7) ? . . .
N(3) C(9) C(8) 116.1(6) ? . . .
C(13) N(3) C(9) 119.3(6) ? . . .
N(3) C(9) C(10) 121.8(8) ? . . .
N(3) C(13) C(14) 117.3(6) ? . . .
N(3) C(13) C(12) 121.4(7) ? . . .
H(1) C(1) C(2) 109.3950 ? . . .
H(2) C(1) C(2) 109.6031 ? . . .
C(1) C(2) C(3) 120.7(7) ? . . .
H(3) C(1) C(2) 109.4112 ? . . .
H(2) C(1) H(1) 109.4744 ? . . .
H(3) C(1) H(1) 109.4706 ? . . .
H(3) C(1) H(2) 109.4731 ? . . .
C(2) C(3) C(4) 119.3(7) ? . . .
C(2) C(3) H(4) 120.2997 ? . . .
C(3) C(4) C(5) 119.5(7) ? . . .
C(3) C(4) H(5) 120.3712 ? . . .
H(4) C(3) C(4) 120.3892 ? . . .
C(4) C(5) C(6) 118.3(7) ? . . .
H(5) C(4) C(5) 120.1087 ? . . .
C(4) C(5) H(6) 121.0175 ? . . .
C(5) C(6) C(7) 120.5(6) ? . . .
H(6) C(5) C(6) 120.7098 ? . . .
C(6) C(7) H(8) 108.7877 ? . . .
C(6) C(7) H(7) 109.0846 ? . . .
H(8) C(7) H(7) 109.4617 ? . . .
H(9) C(8) C(9) 109.6832 ? . . .
H(10) C(8) C(9) 110.1719 ? . . .
C(8) C(9) C(10) 122.1(7) ? . . .
H(11) C(8) C(9) 108.5529 ? . . .
H(10) C(8) H(9) 109.4755 ? . . .
H(11) C(8) H(9) 109.4705 ? . . .
H(11) C(8) H(10) 109.4689 ? . . .
C(9) C(10) C(11) 119.6(8) ? . . .
C(9) C(10) H(12) 120.2190 ? . . .
C(10) C(11) C(12) 119.7(7) ? . . .
H(12) C(10) C(11) 120.2084 ? . . .
C(10) C(11) H(13) 121.0772 ? . . .
C(11) C(12) C(13) 118.1(8) ? . . .
C(11) C(12) H(14) 121.3678 ? . . .
H(13) C(11) C(12) 119.2105 ? . . .
C(12) C(13) C(14) 121.2(7) ? . . .
H(14) C(12) C(13) 120.5046 ? . . .
C(13) C(14) H(16) 109.7958 ? . . .
C(13) C(14) H(15) 107.8482 ? . . .
H(16) C(14) H(15) 109.4609 ? . . .
C(15) C(16) C(17) 109.2(6) ? . . .
H(17) C(15) C(16) 107.3281 ? . . .
H(18) C(15) C(16) 108.6787 ? . . .
C(15) C(16) H(19) 107.4284 ? . . .
C(15) C(16) C(23) 109.7(6) ? . . .
H(18) C(15) H(17) 109.4609 ? . . .
C(16) C(17) C(18) 117.3(6) ? . . .
C(16) C(17) C(22) 124.9(6) ? . . .
H(19) C(16) C(17) 107.8311 ? . . .
C(23) C(16) C(17) 113.9(5) ? . . .
C(16) C(23) C(28) 127.4(8) ? . . .
H(19) C(16) C(23) 108.5700 ? . . .
C(16) C(23) C(24) 116.3(7) ? . . .
C(17) C(18) C(19) 121.2(6) ? . . .
C(22) C(17) C(18) 117.7(6) ? . . .
C(17) C(18) H(20) 120.3008 ? . . .
C(17) C(22) C(21) 121.6(6) ? . . .
C(17) C(22) H(24) 119.0690 ? . . .
C(18) C(19) C(20) 118.8(6) ? . . .
H(20) C(18) C(19) 118.3905 ? . . .
C(18) C(19) H(21) 120.4106 ? . . .
C(19) C(20) C(21) 120.9(7) ? . . .
H(21) C(19) C(20) 120.8020 ? . . .
C(19) C(20) H(22) 119.4348 ? . . .
C(20) C(21) C(22) 119.6(6) ? . . .
H(22) C(20) C(21) 119.6533 ? . . .
C(20) C(21) H(23) 120.3336 ? . . .
C(21) C(22) H(24) 119.3297 ? . . .
H(23) C(21) C(22) 120.1056 ? . . .
C(28) C(23) C(24) 116.3(7) ? . . .
C(23) C(24) H(25) 119.9543 ? . . .
C(23) C(24) C(25) 118.9(8) ? . . .
C(23) C(28) H(29) 118.3096 ? . . .
C(23) C(28) C(27) 122.5(9) ? . . .
H(25) C(24) C(25) 121.1073 ? . . .
C(24) C(25) C(26) 123(1) ? . . .
C(24) C(25) H(26) 118.1014 ? . . .
C(25) C(26) C(27) 118.7(8) ? . . .
H(26) C(25) C(26) 118.8001 ? . . .
C(25) C(26) H(27) 120.5607 ? . . .
C(26) C(27) H(28) 120.0223 ? . . .
C(26) C(27) C(28) 120.5(9) ? . . .
H(27) C(26) C(27) 120.7672 ? . . .
C(27) C(28) H(29) 119.2077 ? . . .
H(28) C(27) C(28) 119.4364 ? . . .

loop_
_geom_bond_atom_site_label_1
_geom_bond_atom_site_label_2
_geom_bond_distance
_geom_bond_publ_flag
_geom_bond_site_symmetry_1
_geom_bond_site_symmetry_2
Cu(1) N(1) 2.179(6) ? . .
Cu(1) N(2) 1.975(6) ? . .
Cu(1) N(3) 2.051(5) ? . .
Cu(1) C(18) 2.158(8) ? . .
Cl(1) O(1) 1.378(8) ? . .
Cl(1) O(2) 1.433(7) ? . .
Cl(1) O(3) 1.38(2) ? . .
Cl(1) O(4) 1.34(1) ? . .
O(2) Cl(1) 1.433(7) ? . .
N(1) C(7) 1.45(1) ? . .
N(1) C(14) 1.428(9) ? . .
N(1) C(15) 1.472(8) ? . .
N(2) C(2) 1.322(9) ? . .
N(2) C(6) 1.341(9) ? . .
N(3) C(9) 1.325(9) ? . .
N(3) C(13) 1.35(1) ? . .
C(1) C(2) 1.49(1) ? . .
C(1) H(1) 0.9500 ? . .
C(1) H(2) 0.9500 ? . .
C(1) H(3) 0.9500 ? . .
C(2) C(3) 1.37(1) ? . .
C(3) C(4) 1.36(1) ? . .
C(3) H(4) 0.9500 ? . .
C(4) C(5) 1.38(1) ? . .
C(4) H(5) 0.9499 ? . .
C(5) C(6) 1.36(1) ? . .
C(5) H(6) 0.9500 ? . .
C(6) C(7) 1.50(1) ? . .
C(7) H(7) 0.9500 ? . .
C(7) H(8) 0.9500 ? . .
C(8) C(9) 1.53(1) ? . .
C(8) H(9) 0.9500 ? . .
C(8) H(10) 0.9500 ? . .
C(8) H(11) 0.9500 ? . .
C(9) C(10) 1.39(1) ? . .
C(10) C(11) 1.35(1) ? . .
C(10) H(12) 0.9500 ? . .
C(11) C(12) 1.39(1) ? . .
C(11) H(13) 0.9500 ? . .
C(12) C(13) 1.399(9) ? . .
C(12) H(14) 0.9500 ? . .
C(13) C(14) 1.52(1) ? . .
C(14) H(15) 0.9500 ? . .
C(14) H(16) 0.9501 ? . .
C(15) C(16) 1.51(1) ? . .
C(15) H(17) 0.9500 ? . .
C(15) H(18) 0.9500 ? . .
C(16) C(17) 1.514(9) ? . .
C(16) C(23) 1.515(9) ? . .
C(16) H(19) 0.9500 ? . .
C(17) C(18) 1.381(9) ? . .
C(17) C(22) 1.376(9) ? . .
C(18) C(19) 1.40(1) ? . .
C(18) H(20) 0.9320 ? . .
C(19) C(20) 1.37(1) ? . .
C(19) H(21) 0.9500 ? . .
C(20) C(19) 1.37(1) ? . .
C(20) C(21) 1.37(1) ? . .
C(20) H(22) 0.9500 ? . .
C(21) C(20) 1.37(1) ? . .
C(21) C(22) 1.38(1) ? . .
C(21) H(23) 0.9500 ? . .
C(22) H(24) 0.9500 ? . .
C(23) C(24) 1.42(1) ? . .
C(23) C(28) 1.33(1) ? . .
C(24) C(25) 1.39(1) ? . .
C(24) H(25) 0.9500 ? . .
C(25) C(26) 1.30(1) ? . .
C(25) H(26) 0.9500 ? . .
C(26) C(27) 1.35(2) ? . .
C(26) H(27) 0.9500 ? . .
C(27) C(28) 1.40(1) ? . .
C(27) H(28) 0.9500 ? . .
C(28) H(29) 0.9499 ? . .
H(22) C(20) 0.9500 ? . .

loop_
_geom_contact_atom_site_label_1
_geom_contact_atom_site_label_2
_geom_contact_distance
_geom_contact_publ_flag
_geom_contact_site_symmetry_1
_geom_contact_site_symmetry_2
Cu(1) C(1) 3.301(8) ? . .
Cu(1) C(2) 2.998(8) ? . .
Cu(1) C(6) 2.746(7) ? . .
Cu(1) C(7) 2.783(8) ? . .
Cu(1) C(8) 3.266(9) ? . .
Cu(1) C(9) 3.050(7) ? . .
Cu(1) C(13) 2.854(7) ? . .
Cu(1) C(14) 2.887(8) ? . .
Cu(1) C(15) 3.114(7) ? . .
Cu(1) C(16) 3.367(7) ? . .
Cu(1) C(17) 2.629(7) ? . .
Cu(1) C(19) 2.441(8) ? . .
Cu(1) C(20) 3.146(8) ? . .
Cu(1) C(21) 3.519(7) ? . .
Cu(1) C(22) 3.278(6) ? . .
Cu(1) H(1) 3.2241 ? . .
Cu(1) H(2) 3.1020 ? . .
Cu(1) H(5) 3.3189 ? . 56501
Cu(1) H(8) 2.9744 ? . .
Cu(1) H(9) 3.1101 ? . .
Cu(1) H(10) 3.1084 ? . .
Cu(1) H(16) 3.1840 ? . .
Cu(1) H(17) 3.3201 ? . .
Cu(1) H(20) 2.4500 ? . .
Cu(1) H(21) 2.7490 ? . .
Cl(1) H(4) 3.3472 ? . 55601
Cl(1) H(14) 3.2500 ? . 64501
Cl(1) H(16) 3.5128 ? . 54501
Cl(1) H(19) 3.2453 ? . 54501
Cl(1) H(21) 3.5684 ? . 54601
Cl(1) H(25) 3.2340 ? . 54501
Cl(1) H(29) 3.3882 ? . .
O(1) O(2) 2.28(1) ? . .
O(1) O(3) 2.19(2) ? . .
O(1) O(4) 2.18(2) ? . .
O(1) C(5) 3.30(1) ? . .
O(1) C(11) 3.41(1) ? . 64501
O(1) C(12) 3.36(1) ? . 64501
O(1) C(18) 3.58(1) ? . 54501
O(1) H(5) 3.5232 ? . .
O(1) H(6) 2.9377 ? . .
O(1) H(13) 2.9523 ? . 64501
O(1) H(14) 2.8410 ? . 64501
O(1) H(16) 2.8262 ? . 54501
O(1) H(19) 2.6894 ? . 54501
O(1) H(20) 2.7739 ? . 54501
O(1) H(25) 3.3683 ? . 54501
O(1) H(29) 3.4250 ? . .
O(2) O(1) 2.28(1) ? . .
O(2) O(3) 2.25(2) ? . .
O(2) O(4) 2.30(1) ? . .
O(2) C(8) 3.56(1) ? . 64601
O(2) C(12) 3.48(1) ? . 64501
O(2) C(24) 3.44(1) ? . 54501
O(2) C(27) 3.57(1) ? . .
O(2) H(9) 3.5600 ? . 64601
O(2) H(11) 2.7626 ? . 64601
O(2) H(14) 2.5641 ? . 64501
O(2) H(19) 3.4982 ? . 54501
O(2) H(21) 3.4176 ? . 54601
O(2) H(22) 3.0954 ? . 54601
O(2) H(25) 2.5100 ? . 54501
O(2) H(28) 3.0126 ? . .
O(2) H(29) 3.1669 ? . .
O(3) O(2) 2.25(2) ? . .
O(3) O(4) 2.33(2) ? . .
O(3) C(8) 3.36(2) ? . 54601
O(3) H(1) 3.5229 ? . 54601
O(3) H(4) 3.4295 ? . 55601
O(3) H(9) 3.5461 ? . 54601
O(3) H(10) 2.5575 ? . 54601
O(3) H(11) 3.5864 ? . 54601
O(3) H(16) 2.9766 ? . 54501
O(3) H(19) 2.9003 ? . 54501
O(3) H(21) 2.9708 ? . 54601
O(3) H(22) 3.1961 ? . 54601
O(3) H(25) 3.1582 ? . 54501
O(4) O(2) 2.30(1) ? . .
O(4) C(1) 3.50(2) ? . 55601
O(4) C(3) 3.54(2) ? . 55601
O(4) C(15) 3.56(2) ? . .
O(4) C(26) 3.26(1) ? . 45501
O(4) C(28) 3.55(2) ? . .
O(4) H(3) 2.6068 ? . 55601
O(4) H(4) 2.6977 ? . 55601
O(4) H(6) 3.5556 ? . .
O(4) H(7) 3.4922 ? . .
O(4) H(17) 2.9900 ? . .
O(4) H(18) 3.2271 ? . .
O(4) H(27) 2.7214 ? . 45501
O(4) H(29) 3.0077 ? . .
N(1) N(2) 2.805(8) ? . .
N(1) N(3) 2.756(7) ? . .
N(1) C(6) 2.44(1) ? . .
N(1) C(13) 2.445(8) ? . .
N(1) C(16) 2.514(9) ? . .
N(1) C(17) 2.903(9) ? . .
N(1) C(18) 3.098(9) ? . .
N(1) H(7) 1.9743 ? . .
N(1) H(8) 1.9695 ? . .
N(1) H(15) 1.9473 ? . .
N(1) H(16) 1.9622 ? . .
N(1) H(17) 1.9851 ? . .
N(1) H(18) 1.9867 ? . .
N(1) H(19) 2.7141 ? . .
N(1) H(20) 3.0498 ? . .
N(2) N(3) 3.407(8) ? . .
N(2) C(1) 2.413(9) ? . .
N(2) C(3) 2.35(1) ? . .
N(2) C(4) 2.73(1) ? . .
N(2) C(5) 2.36(1) ? . .
N(2) C(7) 2.422(9) ? . .
N(2) C(15) 3.51(1) ? . .
N(2) H(1) 2.6442 ? . .
N(2) H(2) 2.6553 ? . .
N(2) H(3) 3.1864 ? . .
N(2) H(4) 3.1992 ? . .
N(2) H(6) 3.2162 ? . .
N(2) H(7) 3.1838 ? . .
N(2) H(8) 2.7528 ? . .
N(2) H(9) 3.5161 ? . .
N(2) H(17) 3.1907 ? . .
N(2) H(23) 3.5039 ? . 45501
N(3) C(4) 3.42(1) ? . 56501
N(3) C(7) 3.199(9) ? . .
N(3) C(8) 2.42(1) ? . .
N(3) C(10) 2.374(9) ? . .
N(3) C(11) 2.758(9) ? . .
N(3) C(12) 2.40(1) ? . .
N(3) C(14) 2.454(9) ? . .
N(3) C(18) 3.471(9) ? . .
N(3) H(5) 2.5499 ? . 56501
N(3) H(8) 2.7986 ? . .
N(3) H(9) 2.6611 ? . .
N(3) H(10) 2.6605 ? . .
N(3) H(11) 3.1916 ? . .
N(3) H(12) 3.2230 ? . .
N(3) H(14) 3.2488 ? . .
N(3) H(15) 3.1677 ? . .
N(3) H(16) 2.8909 ? . .
N(3) H(20) 3.1835 ? . .
C(1) O(4) 3.50(2) ? . 55401
C(1) C(3) 2.49(1) ? . .
C(1) C(20) 3.38(1) ? . .
C(1) C(21) 3.54(1) ? . .
C(1) H(4) 2.6527 ? . .
C(1) H(18) 3.0354 ? . 55401
C(1) H(22) 3.3764 ? . .
C(1) H(26) 3.2193 ? . 45401
C(1) H(27) 3.3965 ? . 45401
C(2) C(4) 2.36(1) ? . .
C(2) C(5) 2.71(1) ? . .
C(2) C(6) 2.30(1) ? . .
C(2) H(1) 2.0175 ? . .
C(2) H(2) 2.0199 ? . .
C(2) H(3) 2.0177 ? . .
C(2) H(4) 2.0233 ? . .
C(2) H(5) 3.2226 ? . .
C(2) H(12) 3.5395 ? . 64501
C(2) H(13) 3.5256 ? . 64501
C(2) H(26) 3.4408 ? . 45401
C(2) H(27) 3.2331 ? . 45401
C(3) O(4) 3.54(2) ? . 55401
C(3) C(5) 2.37(1) ? . .
C(3) C(6) 2.69(1) ? . .
C(3) H(1) 3.0858 ? . .
C(3) H(2) 3.0918 ? . .
C(3) H(3) 2.5238 ? . .
C(3) H(5) 2.0189 ? . .
C(3) H(6) 3.2317 ? . .
C(3) H(12) 3.1935 ? . 64501
C(3) H(13) 3.2538 ? . 64501
C(3) H(21) 3.1823 ? . 54501
C(3) H(27) 2.8491 ? . 45401
C(4) N(3) 3.42(1) ? . 54501
C(4) C(6) 2.34(1) ? . .
C(4) C(9) 3.52(1) ? . 54501
C(4) H(4) 2.0191 ? . .
C(4) H(6) 2.0349 ? . .
C(4) H(13) 3.2144 ? . 64501
C(4) H(20) 3.0697 ? . 54501
C(4) H(21) 3.2352 ? . 54501
C(5) C(7) 2.48(1) ? . .
C(5) H(4) 3.2294 ? . .
C(5) H(5) 2.0261 ? . .
C(5) H(7) 2.5371 ? . .
C(5) H(8) 2.9480 ? . .
C(5) H(13) 3.4628 ? . 64501
C(5) H(17) 3.2639 ? . .
C(5) H(23) 3.4501 ? . 45501
C(5) H(24) 3.1573 ? . 45501
C(6) C(15) 3.04(1) ? . .
C(6) H(5) 3.2061 ? . .
C(6) H(6) 2.0133 ? . .
C(6) H(7) 2.0193 ? . .
C(6) H(8) 2.0158 ? . .
C(6) H(17) 2.6281 ? . .
C(6) H(23) 3.3750 ? . 45501
C(6) H(24) 3.3019 ? . 45501
C(7) C(13) 2.98(1) ? . .
C(7) C(14) 2.39(1) ? . .
C(7) C(15) 2.38(1) ? . .
C(7) C(22) 3.42(1) ? . 45501
C(7) C(24) 3.55(1) ? . 45501
C(7) H(6) 2.6445 ? . .
C(7) H(15) 2.5050 ? . .
C(7) H(16) 3.2005 ? . .
C(7) H(17) 2.3936 ? . .
C(7) H(18) 2.7204 ? . .
C(7) H(24) 3.2054 ? . 45501
C(8) O(2) 3.56(1) ? . 46401
C(8) O(3) 3.36(2) ? . 56401
C(8) C(10) 2.55(1) ? . .
C(8) H(1) 3.4904 ? . .
C(8) H(5) 3.5043 ? . 56501
C(8) H(12) 2.7232 ? . .
C(8) H(22) 3.5795 ? . 45501
C(8) H(26) 3.5822 ? . 45401
C(8) H(28) 3.1032 ? . 46401
C(9) C(4) 3.52(1) ? . 56501
C(9) C(11) 2.37(1) ? . .
C(9) C(12) 2.73(1) ? . .
C(9) C(13) 2.31(1) ? . .
C(9) H(5) 2.8537 ? . 56501
C(9) H(9) 2.0514 ? . .
C(9) H(10) 2.0571 ? . .
C(9) H(11) 2.0382 ? . .
C(9) H(12) 2.0426 ? . .
C(9) H(13) 3.2396 ? . .
C(10) C(12) 2.37(1) ? . .
C(10) C(13) 2.72(1) ? . .
C(10) C(19) 3.40(1) ? . 45501
C(10) H(5) 3.4652 ? . 56501
C(10) H(9) 3.1414 ? . .
C(10) H(10) 3.1638 ? . .
C(10) H(11) 2.5834 ? . .
C(10) H(13) 2.0137 ? . .
C(10) H(14) 3.2355 ? . .
C(10) H(21) 3.2860 ? . 45501
C(11) O(1) 3.41(1) ? . 46501
C(11) C(13) 2.39(1) ? . .
C(11) C(18) 3.56(1) ? . 45501
C(11) H(12) 2.0054 ? . .
C(11) H(14) 2.0525 ? . .
C(11) H(20) 3.2799 ? . 45501
C(11) H(24) 3.2159 ? . 46501
C(11) H(29) 3.4383 ? . 46501
C(12) O(1) 3.36(1) ? . 46501
C(12) O(2) 3.48(1) ? . 46501
C(12) C(14) 2.55(1) ? . .
C(12) H(5) 3.5733 ? . 56501
C(12) H(6) 3.4333 ? . 56501
C(12) H(8) 3.4279 ? . .
C(12) H(12) 3.2344 ? . .
C(12) H(13) 2.0315 ? . .
C(12) H(15) 2.6264 ? . .
C(12) H(16) 2.9439 ? . .
C(12) H(29) 3.3326 ? . 46501
C(13) H(5) 2.9726 ? . 56501
C(13) H(6) 3.5537 ? . 56501
C(13) H(8) 2.5427 ? . .
C(13) H(13) 3.2515 ? . .
C(13) H(14) 2.0511 ? . .
C(13) H(15) 2.0271 ? . .
C(13) H(16) 2.0500 ? . .
C(13) H(20) 3.4419 ? . .
C(14) C(15) 2.45(1) ? . .
C(14) C(16) 3.18(1) ? . .
C(14) C(18) 3.53(1) ? . .
C(14) H(7) 2.7821 ? . .
C(14) H(8) 2.4153 ? . .
C(14) H(14) 2.7145 ? . .
C(14) H(17) 3.2232 ? . .
C(14) H(18) 2.5558 ? . .
C(14) H(19) 2.9206 ? . .
C(14) H(20) 3.0922 ? . .
C(14) H(25) 3.5754 ? . 45501
C(15) C(17) 2.47(1) ? . .
C(15) C(18) 3.25(1) ? . .
C(15) C(22) 3.34(1) ? . .
C(15) C(23) 2.48(1) ? . .
C(15) C(28) 3.02(1) ? . .
C(15) H(1) 3.5830 ? . 55601
C(15) H(3) 3.4205 ? . 55601
C(15) H(7) 2.4355 ? . .
C(15) H(8) 3.1811 ? . .
C(15) H(15) 2.7474 ? . .
C(15) H(16) 2.5493 ? . .
C(15) H(19) 2.0121 ? . .
C(15) H(20) 3.3396 ? . .
C(15) H(24) 3.4225 ? . .
C(15) H(29) 2.8015 ? . .
C(16) C(18) 2.474(9) ? . .
C(16) C(22) 2.56(1) ? . .
C(16) C(24) 2.49(1) ? . .
C(16) C(28) 2.55(1) ? . .
C(16) H(16) 2.8253 ? . .
C(16) H(17) 2.0109 ? . .
C(16) H(18) 2.0269 ? . .
C(16) H(20) 2.6087 ? . .
C(16) H(24) 2.7357 ? . .
C(16) H(25) 2.6201 ? . .
C(16) H(29) 2.7281 ? . .
C(17) C(19) 2.43(1) ? . .
C(17) C(20) 2.78(1) ? . .
C(17) C(21) 2.41(1) ? . .
C(17) C(23) 2.539(9) ? . .
C(17) C(24) 3.45(1) ? . .
C(17) C(28) 3.31(1) ? . .
C(17) H(8) 3.0877 ? . 65501
C(17) H(16) 3.4575 ? . .
C(17) H(17) 2.6701 ? . .
C(17) H(18) 3.2820 ? . .
C(17) H(19) 2.0190 ? . .
C(17) H(20) 2.0181 ? . .
C(17) H(21) 3.2781 ? . .
C(17) H(23) 3.2617 ? . .
C(17) H(24) 2.0164 ? . .
C(17) H(25) 3.5270 ? . .
C(17) H(29) 3.3097 ? . .
C(18) O(1) 3.58(1) ? . 56501
C(18) C(11) 3.56(1) ? . 65501
C(18) C(20) 2.38(1) ? . .
C(18) C(21) 2.744(9) ? . .
C(18) C(22) 2.359(9) ? . .
C(18) H(5) 3.0633 ? . 56501
C(18) H(16) 3.2082 ? . .
C(18) H(19) 2.5060 ? . .
C(18) H(21) 2.0554 ? . .
C(18) H(22) 3.2445 ? . .
C(18) H(24) 3.2188 ? . .
C(19) C(10) 3.40(1) ? . 65501
C(19) C(21) 2.376(9) ? . .
C(19) C(22) 2.750(9) ? . .
C(19) H(2) 3.1880 ? . .
C(19) H(4) 3.5267 ? . 56501
C(19) H(5) 3.2257 ? . 56501
C(19) H(10) 3.5169 ? . .
C(19) H(12) 3.4682 ? . 65501
C(19) H(20) 2.0211 ? . .
C(19) H(22) 2.0105 ? . .
C(19) H(23) 3.2326 ? . .
C(20) Cu(1) 3.146(8) ? . .
C(20) C(1) 3.38(1) ? . .
C(20) C(17) 2.78(1) ? . .
C(20) C(18) 2.38(1) ? . .
C(20) C(22) 2.38(1) ? . .
C(20) C(25) 3.54(1) ? . 55401
C(20) H(2) 2.4801 ? . .
C(20) H(9) 3.3182 ? . 65501
C(20) H(20) 3.2107 ? . .
C(20) H(21) 2.0237 ? . .
C(20) H(23) 2.0191 ? . .
C(20) H(24) 3.2293 ? . .
C(20) H(25) 3.5784 ? . 55401
C(20) H(26) 3.3001 ? . 55401
C(21) H(2) 2.6437 ? . .
C(21) H(8) 3.1826 ? . 65501
C(21) H(21) 3.2351 ? . .
C(21) H(22) 2.0125 ? . .
C(21) H(24) 2.0265 ? . .
C(21) H(26) 3.4064 ? . 55401
C(22) C(7) 3.42(1) ? . 65501
C(22) C(20) 2.38(1) ? . .
C(22) C(23) 3.01(1) ? . .
C(22) C(28) 3.30(1) ? . .
C(22) H(2) 3.4367 ? . .
C(22) H(8) 2.6993 ? . 65501
C(22) H(13) 3.4425 ? . 64501
C(22) H(17) 3.1540 ? . .
C(22) H(19) 3.2615 ? . .
C(22) H(20) 3.2040 ? . .
C(22) H(22) 3.2342 ? . .
C(22) H(23) 2.0341 ? . .
C(22) H(29) 3.1460 ? . .
C(23) C(25) 2.42(1) ? . .
C(23) C(26) 2.80(1) ? . .
C(23) C(27) 2.39(1) ? . .
C(23) H(3) 3.4623 ? . 55601
C(23) H(7) 3.2281 ? . 65501
C(23) H(8) 3.2827 ? . 65501
C(23) H(17) 2.6086 ? . .
C(23) H(18) 2.6433 ? . .
C(23) H(19) 2.0285 ? . .
C(23) H(24) 2.7298 ? . .
C(23) H(25) 2.0646 ? . .
C(23) H(26) 3.2729 ? . .
C(23) H(28) 3.2327 ? . .
C(23) H(29) 1.9684 ? . .
C(24) O(2) 3.44(1) ? . 56501
C(24) C(7) 3.55(1) ? . 65501
C(24) C(26) 2.37(1) ? . .
C(24) C(27) 2.71(1) ? . .
C(24) C(28) 2.34(1) ? . .
C(24) H(2) 3.5851 ? . 55601
C(24) H(7) 3.0064 ? . 65501
C(24) H(8) 3.2656 ? . 65501
C(24) H(15) 2.9645 ? . 65501
C(24) H(19) 2.4964 ? . .
C(24) H(22) 2.8212 ? . 55601
C(24) H(26) 2.0224 ? . .
C(24) H(27) 3.2303 ? . .
C(24) H(29) 3.2022 ? . .
C(25) C(20) 3.54(1) ? . 55601
C(25) C(27) 2.28(2) ? . .
C(25) C(28) 2.68(1) ? . .
C(25) H(1) 3.3365 ? . 65601
C(25) H(7) 2.8832 ? . 65501
C(25) H(9) 3.5626 ? . 65601
C(25) H(15) 3.1485 ? . 65501
C(25) H(18) 3.5594 ? . 65501
C(25) H(22) 2.8383 ? . 55601
C(25) H(23) 3.0524 ? . 55601
C(25) H(25) 2.0520 ? . .
C(25) H(27) 1.9661 ? . .
C(25) H(28) 3.1398 ? . .
C(26) O(4) 3.26(1) ? . 65501
C(26) C(28) 2.38(1) ? . .
C(26) H(4) 3.5036 ? . 65601
C(26) H(7) 2.9693 ? . 65501
C(26) H(11) 3.4897 ? . 64601
C(26) H(23) 3.2232 ? . 55601
C(26) H(25) 3.2211 ? . .
C(26) H(26) 1.9492 ? . .
C(26) H(28) 1.9982 ? . .
C(26) H(29) 3.2282 ? . .
C(27) O(2) 3.57(1) ? . .
C(27) H(6) 3.3492 ? . 65501
C(27) H(7) 3.1266 ? . 65501
C(27) H(11) 3.0166 ? . 64601
C(27) H(14) 3.5137 ? . 64501
C(27) H(26) 3.1387 ? . .
C(27) H(27) 2.0053 ? . .
C(27) H(29) 2.0363 ? . .
C(28) H(3) 3.3962 ? . 55601
C(28) H(6) 3.5591 ? . 65501
C(28) H(7) 3.2639 ? . 65501
C(28) H(14) 3.4610 ? . 64501
C(28) H(17) 2.7208 ? . .
C(28) H(18) 3.1643 ? . .
C(28) H(19) 3.2644 ? . .
C(28) H(24) 2.6553 ? . .
C(28) H(25) 3.1986 ? . .
C(28) H(27) 3.2452 ? . .
C(28) H(28) 2.0386 ? . .
H(1) O(3) 3.5229 ? . 56401
H(1) C(15) 3.5830 ? . 55401
H(1) C(25) 3.3365 ? . 45401
H(2) C(20) 2.4801 ? . .
H(2) C(24) 3.5851 ? . 55401
H(3) O(4) 2.6068 ? . 55401
H(3) C(15) 3.4205 ? . 55401
H(3) C(23) 3.4623 ? . 55401
H(3) C(28) 3.3962 ? . 55401
H(4) Cl(1) 3.3472 ? . 55401
H(4) O(3) 3.4295 ? . 55401
H(4) O(4) 2.6977 ? . 55401
H(4) C(19) 3.5267 ? . 54501
H(4) C(26) 3.5036 ? . 45401
H(5) Cu(1) 3.3189 ? . 54501
H(5) N(3) 2.5499 ? . 54501
H(5) C(8) 3.5043 ? . 54501
H(5) C(9) 2.8537 ? . 54501
H(5) C(10) 3.4652 ? . 54501
H(5) C(12) 3.5733 ? . 54501
H(5) C(13) 2.9726 ? . 54501
H(5) C(18) 3.0633 ? . 54501
H(5) C(19) 3.2257 ? . 54501
H(6) C(12) 3.4333 ? . 54501
H(6) C(13) 3.5537 ? . 54501
H(6) C(27) 3.3492 ? . 45501
H(6) C(28) 3.5591 ? . 45501
H(7) C(23) 3.2281 ? . 45501
H(7) C(24) 3.0064 ? . 45501
H(7) C(25) 2.8832 ? . 45501
H(7) C(26) 2.9693 ? . 45501
H(7) C(27) 3.1266 ? . 45501
H(7) C(28) 3.2639 ? . 45501
H(8) C(17) 3.0877 ? . 45501
H(8) C(21) 3.1826 ? . 45501
H(8) C(22) 2.6993 ? . 45501
H(8) C(23) 3.2827 ? . 45501
H(8) C(24) 3.2656 ? . 45501
H(9) O(2) 3.5600 ? . 46401
H(9) O(3) 3.5461 ? . 56401
H(9) C(20) 3.3182 ? . 45501
H(9) C(25) 3.5626 ? . 45401
H(10) O(3) 2.5575 ? . 56401
H(11) O(2) 2.7626 ? . 46401
H(11) O(3) 3.5864 ? . 56401
H(11) C(26) 3.4897 ? . 46401
H(11) C(27) 3.0166 ? . 46401
H(12) C(2) 3.5395 ? . 46501
H(12) C(3) 3.1935 ? . 46501
H(12) C(19) 3.4682 ? . 45501
H(13) O(1) 2.9523 ? . 46501
H(13) C(2) 3.5256 ? . 46501
H(13) C(3) 3.2538 ? . 46501
H(13) C(4) 3.2144 ? . 46501
H(13) C(5) 3.4628 ? . 46501
H(13) C(22) 3.4425 ? . 46501
H(14) Cl(1) 3.2500 ? . 46501
H(14) O(1) 2.8410 ? . 46501
H(14) O(2) 2.5641 ? . 46501
H(14) C(27) 3.5137 ? . 46501
H(14) C(28) 3.4610 ? . 46501
H(15) C(24) 2.9645 ? . 45501
H(15) C(25) 3.1485 ? . 45501
H(16) Cl(1) 3.5128 ? . 56501
H(16) O(1) 2.8262 ? . 56501
H(16) O(3) 2.9766 ? . 56501
H(18) C(1) 3.0354 ? . 55601
H(18) C(25) 3.5594 ? . 45501
H(19) Cl(1) 3.2453 ? . 56501
H(19) O(1) 2.6894 ? . 56501
H(19) O(2) 3.4982 ? . 56501
H(19) O(3) 2.9003 ? . 56501
H(20) O(1) 2.7739 ? . 56501
H(20) C(4) 3.0697 ? . 56501
H(20) C(11) 3.2799 ? . 65501
H(20) C(20) 3.2107 ? . .
H(21) Cl(1) 3.5684 ? . 56401
H(21) O(2) 3.4176 ? . 56401
H(21) O(3) 2.9708 ? . 56401
H(21) C(3) 3.1823 ? . 56501
H(21) C(4) 3.2352 ? . 56501
H(21) C(10) 3.2860 ? . 65501
H(21) C(20) 2.0237 ? . .
H(22) O(2) 3.0954 ? . 56401
H(22) O(3) 3.1961 ? . 56401
H(22) C(8) 3.5795 ? . 65501
H(22) C(24) 2.8212 ? . 55401
H(22) C(25) 2.8383 ? . 55401
H(23) N(2) 3.5039 ? . 65501
H(23) C(5) 3.4501 ? . 65501
H(23) C(6) 3.3750 ? . 65501
H(23) C(20) 2.0191 ? . .
H(23) C(25) 3.0524 ? . 55401
H(23) C(26) 3.2232 ? . 55401
H(24) C(5) 3.1573 ? . 65501
H(24) C(6) 3.3019 ? . 65501
H(24) C(7) 3.2054 ? . 65501
H(24) C(11) 3.2159 ? . 64501
H(24) C(20) 3.2293 ? . .
H(25) Cl(1) 3.2340 ? . 56501
H(25) O(1) 3.3683 ? . 56501
H(25) O(2) 2.5100 ? . 56501
H(25) O(3) 3.1582 ? . 56501
H(25) C(14) 3.5754 ? . 65501
H(25) C(20) 3.5784 ? . 55601
H(26) C(1) 3.2193 ? . 65601
H(26) C(2) 3.4408 ? . 65601
H(26) C(8) 3.5822 ? . 65601
H(26) C(20) 3.3001 ? . 55601
H(26) C(21) 3.4064 ? . 55601
H(27) O(4) 2.7214 ? . 65501
H(27) C(1) 3.3965 ? . 65601
H(27) C(2) 3.2331 ? . 65601
H(27) C(3) 2.8491 ? . 65601
H(28) O(2) 3.0126 ? . .
H(28) C(8) 3.1032 ? . 64601
H(29) O(2) 3.1669 ? . .
H(29) C(11) 3.4383 ? . 64501
H(29) C(12) 3.3326 ? . 64501

loop_
_geom_torsion_atom_site_label_1
_geom_torsion_atom_site_label_2
_geom_torsion_atom_site_label_3
_geom_torsion_atom_site_label_4
_geom_torsion
_geom_torsion_publ_flag
_geom_torsion_site_symmetry_1
_geom_torsion_site_symmetry_2
_geom_torsion_site_symmetry_3
_geom_torsion_site_symmetry_4
N(2) Cu(1) N(1) C(7) -29.2(3) ? . . . .
N(2) Cu(1) N(1) C(14) -145.1(5) ? . . . .
N(2) Cu(1) N(1) C(15) 86.8(5) ? . . . .
N(3) Cu(1) N(1) C(7) 87.8(3) ? . . . .
N(3) Cu(1) N(1) C(14) -28.2(5) ? . . . .
N(3) Cu(1) N(1) C(15) -156.2(5) ? . . . .
C(18) Cu(1) N(1) C(7) -161.1(3) ? . . . .
C(18) Cu(1) N(1) C(14) 83.0(5) ? . . . .
C(18) Cu(1) N(1) C(15) -45.1(5) ? . . . .
N(1) Cu(1) N(2) C(2) -160.9(6) ? . . . .
N(1) Cu(1) N(2) C(6) 9.6(4) ? . . . .
N(3) Cu(1) N(2) C(2) 121.4(5) ? . . . .
N(3) Cu(1) N(2) C(6) -68.1(4) ? . . . .
C(18) Cu(1) N(2) C(2) -74.0(6) ? . . . .
C(18) Cu(1) N(2) C(6) 96.5(4) ? . . . .
N(1) Cu(1) N(3) C(9) -161.1(7) ? . . . .
N(1) Cu(1) N(3) C(13) 13.4(5) ? . . . .
N(2) Cu(1) N(3) C(9) -81.2(7) ? . . . .
N(2) Cu(1) N(3) C(13) 93.3(5) ? . . . .
C(18) Cu(1) N(3) C(9) 111.0(7) ? . . . .
C(18) Cu(1) N(3) C(13) -74.4(5) ? . . . .
N(1) Cu(1) C(18) C(17) 55.2(4) ? . . . .
N(1) Cu(1) C(18) C(19) 176.2(4) ? . . . .
N(2) Cu(1) C(18) C(17) -28.9(6) ? . . . .
N(2) Cu(1) C(18) C(19) 92.1(4) ? . . . .
N(3) Cu(1) C(18) C(17) 136.3(4) ? . . . .
N(3) Cu(1) C(18) C(19) -102.7(4) ? . . . .
Cu(1) N(1) C(7) C(6) 43.0(5) ? . . . .
C(14) N(1) C(7) C(6) 152.4(5) ? . . . .
C(15) N(1) C(7) C(6) -78.0(6) ? . . . .
Cu(1) N(1) C(14) C(13) 37.3(7) ? . . . .
C(7) N(1) C(14) C(13) -68.1(8) ? . . . .
C(15) N(1) C(14) C(13) 165.6(6) ? . . . .
Cu(1) N(1) C(15) C(16) 46.4(8) ? . . . .
C(7) N(1) C(15) C(16) 156.0(6) ? . . . .
C(14) N(1) C(15) C(16) -76.0(7) ? . . . .
Cu(1) N(2) C(2) C(1) -11.0(9) ? . . . .
Cu(1) N(2) C(2) C(3) 170.1(5) ? . . . .
C(6) N(2) C(2) C(1) 179.3(6) ? . . . .
C(6) N(2) C(2) C(3) 0.4(9) ? . . . .
Cu(1) N(2) C(6) C(5) -170.9(6) ? . . . .
Cu(1) N(2) C(6) C(7) 13.5(7) ? . . . .
C(2) N(2) C(6) C(5) 0.7(9) ? . . . .
C(2) N(2) C(6) C(7) -174.9(5) ? . . . .
Cu(1) N(3) C(9) C(8) 0(1) ? . . . .
Cu(1) N(3) C(9) C(10) 178.2(7) ? . . . .
C(13) N(3) C(9) C(8) -174.9(7) ? . . . .
C(13) N(3) C(9) C(10) 3(1) ? . . . .
Cu(1) N(3) C(13) C(12) -178.9(7) ? . . . .
Cu(1) N(3) C(13) C(14) 4.1(9) ? . . . .
C(9) N(3) C(13) C(12) -3(1) ? . . . .
C(9) N(3) C(13) C(14) 179.2(7) ? . . . .
N(2) C(2) C(3) C(4) 0(1) ? . . . .
C(1) C(2) C(3) C(4) -179.8(5) ? . . . .
C(2) C(3) C(4) C(5) 0.3(9) ? . . . .
C(3) C(4) C(5) C(6) 0(1) ? . . . .
C(4) C(5) C(6) N(2) -1(1) ? . . . .
C(4) C(5) C(6) C(7) 174.2(6) ? . . . .
N(2) C(6) C(7) N(1) -42.9(8) ? . . . .
C(5) C(6) C(7) N(1) 141.5(6) ? . . . .
N(3) C(9) C(10) C(11) -2(1) ? . . . .
C(8) C(9) C(10) C(11) 176.2(8) ? . . . .
C(9) C(10) C(11) C(12) 1(1) ? . . . .
C(10) C(11) C(12) C(13) 0(1) ? . . . .
C(11) C(12) C(13) N(3) 2(1) ? . . . .
C(11) C(12) C(13) C(14) 179.2(8) ? . . . .
N(3) C(13) C(14) N(1) -30(1) ? . . . .
C(12) C(13) C(14) N(1) 152.6(7) ? . . . .
N(1) C(15) C(16) C(17) -52.8(8) ? . . . .
N(1) C(15) C(16) C(23) -178.3(6) ? . . . .
C(15) C(16) C(17) C(18) 90.3(8) ? . . . .
C(15) C(16) C(17) C(22) -90.2(8) ? . . . .
C(23) C(16) C(17) C(18) -146.7(7) ? . . . .
C(23) C(16) C(17) C(22) 32(1) ? . . . .
C(15) C(16) C(23) C(24) -134.9(7) ? . . . .
C(15) C(16) C(23) C(28) 46(1) ? . . . .
C(17) C(16) C(23) C(24) 102.3(8) ? . . . .
C(17) C(16) C(23) C(28) -76(1) ? . . . .
C(16) C(17) C(18) Cu(1) -90.4(6) ? . . . .
C(16) C(17) C(18) C(19) -174.9(7) ? . . . .
C(22) C(17) C(18) Cu(1) 90.1(7) ? . . . .
C(22) C(17) C(18) C(19) 5(1) ? . . . .
C(16) C(17) C(22) C(21) 178.7(7) ? . . . .
C(18) C(17) C(22) C(21) -1(1) ? . . . .
Cu(1) C(18) C(19) C(20) -96.1(8) ? . . . .
C(17) C(18) C(19) C(20) -6(1) ? . . . .
C(18) C(19) C(20) C(21) 2(1) ? . . . .
C(19) C(20) C(21) C(22) 1(1) ? . . . .
C(20) C(21) C(22) C(17) -1(1) ? . . . .
C(16) C(23) C(24) C(25) -179.2(7) ? . . . .
C(28) C(23) C(24) C(25) 0(1) ? . . . .
C(16) C(23) C(28) C(27) 177.3(7) ? . . . .
C(24) C(23) C(28) C(27) -1(1) ? . . . .
C(23) C(24) C(25) C(26) 1(1) ? . . . .
C(24) C(25) C(26) C(27) 0(1) ? . . . .
C(25) C(26) C(27) C(28) -1(1) ? . . . .
C(26) C(27) C(28) C(23) 2(1) ? . . . .
